data_7248584
loop_
_publ_author_name
'Trofimova, Olesya Yu.'
'Meshcheryakova, Irina N.'
'Druzhkov, Nikolai O.'
'Ershova, Irina V.'
'Maleeva, Arina V.'
'Cherkasov, Anton V.'
'Yakushev, Ilya A.'
'Dorovatovskii, Pavel V.'
'Aysin, Rinat R.'
'Piskunov, Alexandr V.'

_publ_section_title
;
 Structural diversity of cadmium coordination polymers based on an
 extended anilate-type ligand
;
_journal_issue 23
_journal_name_full CrystEngComm
_journal_page_first 3077
_journal_page_last 3087
_journal_paper_doi 10.1039/D4CE00272E
_journal_volume 26
_journal_year 2024
_chemical_formula_moiety 'C42 H58 Cd N4 O6'
_chemical_formula_sum 'C42 H58 Cd N4 O6'
_chemical_formula_weight 827.32
_space_group_crystal_system monoclinic
_space_group_IT_number 14
_space_group_name_Hall '-P 2ybc'
_space_group_name_H-M_alt 'P 1 21/c 1'
_atom_sites_solution_hydrogens mixed
_atom_sites_solution_primary difmap
_audit_creation_method SHELXL-2014/7
_audit_update_record
;
2022-04-01 deposited with the CCDC.	2024-04-25 downloaded from the CCDC.
;
_cell_angle_alpha 90
_cell_angle_beta 97.349(15)
_cell_angle_gamma 90
_cell_formula_units_Z 4
_cell_length_a 10.664(3)
_cell_length_b 42.973(5)
_cell_length_c 9.228(2)
_cell_measurement_reflns_used 10559
_cell_measurement_temperature 100(2)
_cell_measurement_theta_max 30.561
_cell_measurement_theta_min 2.536
_cell_volume 4194.1(16)
_computing_cell_refinement 'XDS (Kabsch, 2010)'
_computing_data_collection 'Marccd (Doyle, 2011)'
_computing_data_reduction 'XDS (Kabsch, 2010)'
_computing_molecular_graphics 'Bruker SHELXTL'
_computing_publication_material 'Bruker SHELXTL'
_computing_structure_refinement 'SHELXL-2014/7 (Sheldrick, 2014)'
_computing_structure_solution 'SHELXT-2014/5 (Sheldrick, 2014)'
_diffrn_ambient_temperature 100(2)
_diffrn_measured_fraction_theta_full 0.993
_diffrn_measured_fraction_theta_max 0.993
_diffrn_measurement_device_type 'Rayonix SX165 CCD'
_diffrn_measurement_method \f
_diffrn_radiation_type synchrotron
_diffrn_radiation_wavelength 0.79313
_diffrn_reflns_av_R_equivalents 0.0635
_diffrn_reflns_av_unetI/netI 0.0480
_diffrn_reflns_Laue_measured_fraction_full 0.993
_diffrn_reflns_Laue_measured_fraction_max 0.993
_diffrn_reflns_limit_h_max 12
_diffrn_reflns_limit_h_min -12
_diffrn_reflns_limit_k_max 52
_diffrn_reflns_limit_k_min -52
_diffrn_reflns_limit_l_max 11
_diffrn_reflns_limit_l_min -10
_diffrn_reflns_number 7894
_diffrn_reflns_point_group_measured_fraction_full 0.993
_diffrn_reflns_point_group_measured_fraction_max 0.993
_diffrn_reflns_theta_full 28.417
_diffrn_reflns_theta_max 28.922
_diffrn_reflns_theta_min 2.539
_exptl_absorpt_coefficient_mu 0.763
_exptl_absorpt_correction_T_max 1.000
_exptl_absorpt_correction_T_min 0.001
_exptl_absorpt_correction_type empirical
_exptl_absorpt_process_details 'XDS (Kabsch, 2010)'
_exptl_crystal_colour violet
_exptl_crystal_density_diffrn 1.310
_exptl_crystal_density_meas ?
_exptl_crystal_description needle
_exptl_crystal_F_000 1736
_exptl_crystal_size_max 0.100
_exptl_crystal_size_mid 0.030
_exptl_crystal_size_min 0.020
_refine_diff_density_max 1.361
_refine_diff_density_min -1.772
_refine_diff_density_rms 0.117
_refine_ls_extinction_coef 0.0064(7)
_refine_ls_extinction_expression Fc^*^=kFc[1+0.001xFc^2^\l^3^/sin(2\q)]^-1/4^
_refine_ls_extinction_method 'SHELXL-2014/7 (Sheldrick 2014'
_refine_ls_goodness_of_fit_ref 1.045
_refine_ls_hydrogen_treatment mixed
_refine_ls_matrix_type full
_refine_ls_number_parameters 528
_refine_ls_number_reflns 7894
_refine_ls_number_restraints 15
_refine_ls_restrained_S_all 1.051
_refine_ls_R_factor_all 0.1130
_refine_ls_R_factor_gt 0.0808
_refine_ls_shift/su_max 0.001
_refine_ls_shift/su_mean 0.000
_refine_ls_structure_factor_coef Fsqd
_refine_ls_weighting_details 'w=1/[\s^2^(Fo^2^)+(0.0448P)^2^+18.0193P] where P=(Fo^2^+2Fc^2^)/3'
_refine_ls_weighting_scheme calc
_refine_ls_wR_factor_gt 0.1807
_refine_ls_wR_factor_ref 0.1977
_reflns_Friedel_coverage 0.000
_reflns_number_gt 5366
_reflns_number_total 7894
_reflns_threshold_expression 'I > 2\s(I)'
_cod_data_source_file d4ce00272e2.cif
_cod_data_source_block trofi17
_cod_depositor_comments
;
The following automatic conversions were performed:

data item '_exptl_crystal_density_meas' value 'not measured' was
changed to '?' -- the value is perceived as not measured.

Automatic conversion script
Id: cif_fix_values 8170 2020-07-09 18:12:32Z antanas 

 Adding full bibliography for 7248579--7248584.cif.
;
_cod_original_sg_symbol_H-M 'P 21/c'
_cod_database_code 7248584
_shelx_shelxl_version_number 2014/7
_shelx_space_group_comment
;
The symmetry employed for this shelxl refinement is uniquely defined
by the following loop, which should always be used as a source of
symmetry information in preference to the above space-group names.
They are only intended as comments.
;
_shelx_estimated_absorpt_t_min 0.928
_shelx_estimated_absorpt_t_max 0.985

loop_
_space_group_symop_operation_xyz
'x, y, z'
'-x, y+1/2, -z+1/2'
'-x, -y, -z'
'x, -y-1/2, z-1/2'

loop_
_atom_site_label
_atom_site_type_symbol
_atom_site_fract_x
_atom_site_fract_y
_atom_site_fract_z
_atom_site_U_iso_or_equiv
_atom_site_adp_type
_atom_site_occupancy
_atom_site_site_symmetry_order
_atom_site_calc_flag
_atom_site_refinement_flags_posn
_atom_site_refinement_flags_adp
_atom_site_refinement_flags_occupancy
_atom_site_disorder_assembly
_atom_site_disorder_group
Cd1 Cd 0.03559(5) 0.25119(2) 0.71312(7) 0.0494(2) Uani 1 1 d . . . . .
O1 O 0.2167(5) 0.27629(10) 0.7477(7) 0.0520(14) Uani 1 1 d . . . . .
N1 N 0.1340(6) 0.20296(13) 0.7163(7) 0.0504(16) Uani 1 1 d . . . . .
C1 C 0.2184(7) 0.30633(15) 0.7382(8) 0.0411(16) Uani 1 1 d . . . . .
O2 O -0.0044(5) 0.30450(10) 0.7182(6) 0.0483(13) Uani 1 1 d . . . . .
N2 N 0.2479(7) 0.15055(14) 0.7219(8) 0.0548(17) Uani 1 1 d . . . . .
C2 C 0.3299(7) 0.32364(15) 0.7418(8) 0.0407(16) Uani 1 1 d . . . . .
O3 O 0.5662(6) 0.60805(12) 0.7631(7) 0.0561(16) Uani 1 1 d . . . . .
H3 H 0.631(8) 0.6161(19) 0.780(10) 0.05(3) Uiso 1 1 d . . . . .
N3 N 0.4129(7) 0.37522(15) 0.7303(8) 0.0562(17) Uani 1 1 d . . . . .
C3 C 0.3145(7) 0.35706(15) 0.7342(8) 0.0425(17) Uani 1 1 d . . . . .
O4 O 0.7804(5) 0.58401(11) 0.7195(7) 0.0621(17) Uani 1 1 d . . . . .
N4 N 0.3986(6) 0.50585(14) 0.7716(8) 0.0515(16) Uani 1 1 d . . . . .
C4 C 0.1879(7) 0.37133(15) 0.7191(8) 0.0427(17) Uani 1 1 d . . . . .
H4 H 0.1833 0.3934 0.7132 0.051 Uiso 1 1 calc R U . . .
O5 O -0.0303(5) 0.25206(11) 0.4667(6) 0.0485(12) Uani 1 1 d . . . . .
C5 C 0.0783(7) 0.35557(15) 0.7130(8) 0.0415(16) Uani 1 1 d . . . . .
O6 O -0.1499(6) 0.26734(13) 0.2715(7) 0.0624(16) Uani 1 1 d . . . . .
C6 C 0.0903(7) 0.32160(15) 0.7239(8) 0.0389(15) Uani 1 1 d . . . . .
C7 C 0.4600(8) 0.30779(18) 0.7497(9) 0.057(2) Uani 1 1 d D . . . .
C8A C 0.4551(15) 0.2844(4) 0.619(2) 0.069(6) Uani 0.517(15) 1 d D . P A 1
H8A H 0.3760 0.2725 0.6116 0.104 Uiso 0.517(15) 1 calc R U P A 1
H8B H 0.5269 0.2700 0.6362 0.104 Uiso 0.517(15) 1 calc R U P A 1
H8C H 0.4594 0.2959 0.5284 0.104 Uiso 0.517(15) 1 calc R U P A 1
C8B C 0.475(2) 0.2737(3) 0.744(3) 0.066(6) Uani 0.483(15) 1 d D . P A 2
H8D H 0.4438 0.2643 0.8290 0.099 Uiso 0.483(15) 1 calc R U P A 2
H8E H 0.5642 0.2685 0.7436 0.099 Uiso 0.483(15) 1 calc R U P A 2
H8F H 0.4258 0.2657 0.6543 0.099 Uiso 0.483(15) 1 calc R U P A 2
C9A C 0.4701(17) 0.2856(4) 0.8862(19) 0.068(6) Uani 0.517(15) 1 d D . P A 1
H9A H 0.4873 0.2980 0.9758 0.102 Uiso 0.517(15) 1 calc R U P A 1
H9B H 0.5389 0.2707 0.8813 0.102 Uiso 0.517(15) 1 calc R U P A 1
H9C H 0.3902 0.2743 0.8868 0.102 Uiso 0.517(15) 1 calc R U P A 1
C9B C 0.5499(15) 0.3213(5) 0.882(2) 0.066(6) Uani 0.483(15) 1 d D . P A 2
H9D H 0.5516 0.3441 0.8752 0.099 Uiso 0.483(15) 1 calc R U P A 2
H9E H 0.6355 0.3131 0.8807 0.099 Uiso 0.483(15) 1 calc R U P A 2
H9F H 0.5189 0.3152 0.9736 0.099 Uiso 0.483(15) 1 calc R U P A 2
C10A C 0.5790(15) 0.3262(4) 0.757(3) 0.073(6) Uani 0.517(15) 1 d D . P A 1
H10A H 0.5744 0.3402 0.6732 0.109 Uiso 0.517(15) 1 calc R U P A 1
H10B H 0.6509 0.3120 0.7563 0.109 Uiso 0.517(15) 1 calc R U P A 1
H10C H 0.5900 0.3384 0.8478 0.109 Uiso 0.517(15) 1 calc R U P A 1
C10B C 0.5288(19) 0.3210(4) 0.620(2) 0.073(7) Uani 0.483(15) 1 d D . P A 2
H10D H 0.4844 0.3138 0.5264 0.109 Uiso 0.483(15) 1 calc R U P A 2
H10E H 0.6164 0.3136 0.6307 0.109 Uiso 0.483(15) 1 calc R U P A 2
H10F H 0.5280 0.3438 0.6223 0.109 Uiso 0.483(15) 1 calc R U P A 2
C11 C -0.0526(7) 0.37065(16) 0.6907(10) 0.0504(19) Uani 1 1 d . . . . .
C12 C -0.0425(9) 0.40591(17) 0.6864(11) 0.065(2) Uani 1 1 d . . . . .
H12A H 0.0082 0.4120 0.6096 0.098 Uiso 1 1 calc R U . . .
H12B H -0.0018 0.4135 0.7810 0.098 Uiso 1 1 calc R U . . .
H12C H -0.1272 0.4150 0.6657 0.098 Uiso 1 1 calc R U . . .
C13 C -0.1247(9) 0.35967(19) 0.5460(11) 0.066(2) Uani 1 1 d . . . . .
H13A H -0.2104 0.3683 0.5348 0.099 Uiso 1 1 calc R U . . .
H13B H -0.1293 0.3369 0.5453 0.099 Uiso 1 1 calc R U . . .
H13C H -0.0806 0.3667 0.4651 0.099 Uiso 1 1 calc R U . . .
C14 C -0.1271(8) 0.3623(2) 0.8175(11) 0.067(3) Uani 1 1 d . . . . .
H14A H -0.2088 0.3731 0.8044 0.101 Uiso 1 1 calc R U . . .
H14B H -0.0789 0.3688 0.9102 0.101 Uiso 1 1 calc R U . . .
H14C H -0.1412 0.3398 0.8187 0.101 Uiso 1 1 calc R U . . .
C15 C 0.4061(8) 0.40795(17) 0.7384(9) 0.054(2) Uani 1 1 d . . . . .
C16 C 0.3550(8) 0.42336(18) 0.8523(10) 0.056(2) Uani 1 1 d . . . . .
H16 H 0.3199 0.4116 0.9243 0.068 Uiso 1 1 calc R U . . .
C17 C 0.3555(8) 0.45490(19) 0.8597(8) 0.0517(19) Uani 1 1 d . . . . .
H17 H 0.3180 0.4648 0.9355 0.062 Uiso 1 1 calc R U . . .
C18 C 0.4097(8) 0.47319(18) 0.7587(9) 0.0528(19) Uani 1 1 d . . . . .
C19 C 0.4583(8) 0.45769(18) 0.6445(9) 0.053(2) Uani 1 1 d . . . . .
H19 H 0.4938 0.4694 0.5726 0.063 Uiso 1 1 calc R U . . .
C20 C 0.4557(8) 0.42623(18) 0.6349(9) 0.0520(19) Uani 1 1 d . . . . .
H20 H 0.4884 0.4164 0.5555 0.062 Uiso 1 1 calc R U . . .
C21 C 0.4926(7) 0.52526(17) 0.7675(8) 0.0415(16) Uani 1 1 d . . . . .
C22 C 0.4702(7) 0.55874(15) 0.7795(8) 0.0394(15) Uani 1 1 d . . . . .
C23 C 0.5705(7) 0.57733(15) 0.7627(8) 0.0423(17) Uani 1 1 d . . . . .
C24 C 0.6965(7) 0.56486(16) 0.7377(9) 0.0451(17) Uani 1 1 d . . . . .
C25 C 0.7200(7) 0.53126(15) 0.7388(8) 0.0393(15) Uani 1 1 d . . . . .
C26 C 0.6196(7) 0.51313(16) 0.7565(8) 0.0424(17) Uani 1 1 d . . . . .
H26 H 0.6319 0.4912 0.7621 0.051 Uiso 1 1 calc R U . . .
C27 C 0.3384(7) 0.57065(17) 0.8067(10) 0.0490(18) Uani 1 1 d . . . . .
C28 C 0.3022(8) 0.5560(2) 0.9476(10) 0.060(2) Uani 1 1 d . . . . .
H28A H 0.3003 0.5333 0.9377 0.090 Uiso 1 1 calc R U . . .
H28B H 0.2185 0.5635 0.9645 0.090 Uiso 1 1 calc R U . . .
H28C H 0.3647 0.5619 1.0302 0.090 Uiso 1 1 calc R U . . .
C29 C 0.3313(8) 0.60571(19) 0.8264(13) 0.075(3) Uani 1 1 d . . . . .
H29A H 0.3910 0.6121 0.9109 0.112 Uiso 1 1 calc R U . . .
H29B H 0.2453 0.6115 0.8425 0.112 Uiso 1 1 calc R U . . .
H29C H 0.3531 0.6161 0.7385 0.112 Uiso 1 1 calc R U . . .
C30 C 0.2400(8) 0.5613(2) 0.6769(11) 0.065(2) Uani 1 1 d . . . . .
H30A H 0.1580 0.5706 0.6892 0.098 Uiso 1 1 calc R U . . .
H30B H 0.2321 0.5386 0.6731 0.098 Uiso 1 1 calc R U . . .
H30C H 0.2673 0.5689 0.5857 0.098 Uiso 1 1 calc R U . . .
C31 C 0.8525(7) 0.51932(16) 0.7249(9) 0.0486(18) Uani 1 1 d . . . . .
C32 C 0.8929(8) 0.53014(19) 0.5795(9) 0.057(2) Uani 1 1 d . . . . .
H32A H 0.8892 0.5529 0.5740 0.086 Uiso 1 1 calc R U . . .
H32B H 0.8358 0.5212 0.4984 0.086 Uiso 1 1 calc R U . . .
H32C H 0.9795 0.5232 0.5730 0.086 Uiso 1 1 calc R U . . .
C33 C 0.8590(8) 0.48392(17) 0.7320(11) 0.063(2) Uani 1 1 d . . . . .
H33A H 0.7985 0.4751 0.6539 0.094 Uiso 1 1 calc R U . . .
H33B H 0.8379 0.4769 0.8270 0.094 Uiso 1 1 calc R U . . .
H33C H 0.9446 0.4771 0.7197 0.094 Uiso 1 1 calc R U . . .
C34 C 0.9471(8) 0.5319(2) 0.8525(10) 0.062(2) Uani 1 1 d . . . . .
H34A H 1.0319 0.5240 0.8437 0.093 Uiso 1 1 calc R U . . .
H34B H 0.9213 0.5251 0.9456 0.093 Uiso 1 1 calc R U . . .
H34C H 0.9481 0.5547 0.8489 0.093 Uiso 1 1 calc R U . . .
C35 C 0.0537(10) 0.18035(19) 0.6275(12) 0.070(3) Uani 1 1 d . . . . .
H35A H 0.0344 0.1880 0.5258 0.084 Uiso 1 1 calc R U . . .
H35B H -0.0269 0.1774 0.6682 0.084 Uiso 1 1 calc R U . . .
C36 C 0.1287(10) 0.14844(19) 0.6302(12) 0.072(3) Uani 1 1 d . . . . .
H36A H 0.0772 0.1317 0.6668 0.086 Uiso 1 1 calc R U . . .
H36B H 0.1436 0.1429 0.5296 0.086 Uiso 1 1 calc R U . . .
C37 C 0.2270(11) 0.1591(2) 0.8658(10) 0.075(3) Uani 1 1 d . . . . .
H37A H 0.3087 0.1597 0.9303 0.090 Uiso 1 1 calc R U . . .
H37B H 0.1722 0.1435 0.9051 0.090 Uiso 1 1 calc R U . . .
C38 C 0.1634(10) 0.1915(2) 0.8648(10) 0.067(3) Uani 1 1 d . . . . .
H38A H 0.0846 0.1900 0.9107 0.081 Uiso 1 1 calc R U . . .
H38B H 0.2207 0.2063 0.9227 0.081 Uiso 1 1 calc R U . . .
C39 C 0.3234(10) 0.1740(2) 0.6567(12) 0.073(3) Uani 1 1 d . . . . .
H39A H 0.3367 0.1675 0.5569 0.088 Uiso 1 1 calc R U . . .
H39B H 0.4072 0.1761 0.7160 0.088 Uiso 1 1 calc R U . . .
C40 C 0.2530(10) 0.2060(2) 0.6502(12) 0.074(3) Uani 1 1 d . . . . .
H40A H 0.3078 0.2219 0.7038 0.089 Uiso 1 1 calc R U . . .
H40B H 0.2336 0.2128 0.5473 0.089 Uiso 1 1 calc R U . . .
C41 C -0.1365(8) 0.26279(18) 0.4053(10) 0.055(2) Uani 1 1 d . . . . .
C42 C -0.2405(8) 0.2711(2) 0.4892(11) 0.064(2) Uani 1 1 d . . . . .
H42A H -0.2802 0.2520 0.5200 0.096 Uiso 1 1 calc R U . . .
H42B H -0.3034 0.2835 0.4278 0.096 Uiso 1 1 calc R U . . .
H42C H -0.2068 0.2831 0.5756 0.096 Uiso 1 1 calc R U . . .

loop_
_atom_site_aniso_label
_atom_site_aniso_U_11
_atom_site_aniso_U_22
_atom_site_aniso_U_33
_atom_site_aniso_U_23
_atom_site_aniso_U_13
_atom_site_aniso_U_12
Cd1 0.0576(4) 0.0322(3) 0.0650(4) -0.0005(3) 0.0327(3) -0.0025(3)
O1 0.052(3) 0.028(2) 0.081(4) 0.003(2) 0.029(3) 0.002(2)
N1 0.063(4) 0.035(3) 0.056(4) 0.002(3) 0.021(3) 0.001(3)
C1 0.050(4) 0.035(3) 0.041(4) -0.001(3) 0.019(3) 0.001(3)
O2 0.045(3) 0.031(2) 0.073(4) 0.002(2) 0.025(3) 0.000(2)
N2 0.064(5) 0.040(3) 0.063(4) -0.004(3) 0.017(4) 0.004(3)
C2 0.041(4) 0.037(3) 0.048(4) -0.001(3) 0.021(3) 0.001(3)
O3 0.052(4) 0.033(3) 0.088(5) -0.003(3) 0.029(3) -0.003(2)
N3 0.061(4) 0.046(4) 0.064(5) -0.001(3) 0.019(4) -0.006(3)
C3 0.052(4) 0.035(3) 0.042(4) -0.001(3) 0.015(3) -0.006(3)
O4 0.051(3) 0.039(3) 0.104(5) -0.006(3) 0.037(3) -0.003(2)
N4 0.049(4) 0.049(3) 0.056(4) 0.009(3) 0.007(3) -0.006(3)
C4 0.051(4) 0.033(3) 0.048(4) -0.002(3) 0.018(4) -0.002(3)
O5 0.059(3) 0.031(2) 0.061(3) 0.001(2) 0.027(3) 0.002(2)
C5 0.053(4) 0.035(3) 0.040(4) -0.002(3) 0.019(4) 0.003(3)
O6 0.064(4) 0.063(4) 0.065(4) -0.002(3) 0.025(3) 0.016(3)
C6 0.044(4) 0.038(3) 0.038(4) -0.001(3) 0.017(3) 0.003(3)
C7 0.052(5) 0.058(5) 0.066(6) 0.000(4) 0.024(4) 0.010(4)
C8A 0.044(9) 0.054(10) 0.116(18) -0.026(11) 0.038(11) 0.005(7)
C8B 0.074(14) 0.054(10) 0.076(16) -0.003(10) 0.030(12) 0.007(9)
C9A 0.060(11) 0.060(11) 0.081(14) 0.017(10) -0.002(10) 0.017(8)
C9B 0.034(9) 0.078(13) 0.089(15) -0.011(11) 0.018(10) 0.004(8)
C10A 0.055(11) 0.076(12) 0.088(17) -0.007(11) 0.017(11) -0.008(9)
C10B 0.059(12) 0.053(10) 0.11(2) 0.005(11) 0.039(13) 0.009(9)
C11 0.048(4) 0.032(3) 0.072(5) 0.004(4) 0.010(4) 0.002(3)
C12 0.062(5) 0.037(4) 0.095(7) -0.001(4) 0.005(5) 0.009(4)
C13 0.064(6) 0.048(5) 0.084(7) 0.002(5) 0.000(5) 0.002(4)
C14 0.058(5) 0.060(5) 0.091(7) 0.003(5) 0.040(5) 0.017(4)
C15 0.064(5) 0.040(4) 0.061(5) 0.001(4) 0.016(4) -0.013(4)
C16 0.064(5) 0.050(4) 0.059(5) 0.002(4) 0.024(4) -0.009(4)
C17 0.060(5) 0.060(5) 0.037(4) -0.003(4) 0.012(4) 0.008(4)
C18 0.058(5) 0.046(4) 0.055(5) -0.003(4) 0.007(4) -0.010(4)
C19 0.057(5) 0.055(4) 0.050(5) 0.004(4) 0.019(4) -0.011(4)
C20 0.064(5) 0.052(4) 0.043(4) -0.005(4) 0.015(4) 0.000(4)
C21 0.038(4) 0.046(4) 0.041(4) 0.001(3) 0.010(3) -0.005(3)
C22 0.040(4) 0.036(3) 0.042(4) 0.004(3) 0.006(3) -0.001(3)
C23 0.045(4) 0.030(3) 0.055(5) 0.006(3) 0.017(3) 0.002(3)
C24 0.047(4) 0.035(3) 0.055(5) -0.002(3) 0.013(4) -0.002(3)
C25 0.045(4) 0.037(3) 0.036(4) -0.002(3) 0.008(3) -0.001(3)
C26 0.050(4) 0.035(3) 0.044(4) -0.001(3) 0.009(3) -0.002(3)
C27 0.038(4) 0.045(4) 0.065(5) 0.006(4) 0.011(4) 0.000(3)
C28 0.046(5) 0.064(5) 0.072(6) 0.007(4) 0.019(4) 0.004(4)
C29 0.044(5) 0.058(5) 0.127(9) -0.002(6) 0.028(6) 0.008(4)
C30 0.052(5) 0.063(5) 0.078(6) 0.013(5) -0.001(5) -0.003(4)
C31 0.050(4) 0.036(4) 0.063(5) 0.000(3) 0.018(4) 0.001(3)
C32 0.058(5) 0.052(4) 0.067(5) 0.000(4) 0.028(4) 0.007(4)
C33 0.057(5) 0.043(4) 0.090(7) -0.006(4) 0.018(5) 0.007(4)
C34 0.052(5) 0.057(5) 0.079(6) -0.007(5) 0.014(5) 0.002(4)
C35 0.083(7) 0.043(4) 0.083(7) -0.009(4) 0.006(6) -0.001(4)
C36 0.095(8) 0.045(4) 0.081(7) -0.005(4) 0.032(6) 0.003(5)
C37 0.110(8) 0.057(5) 0.063(6) 0.001(4) 0.027(6) 0.024(5)
C38 0.097(7) 0.054(5) 0.053(5) 0.001(4) 0.019(5) 0.022(5)
C39 0.079(7) 0.057(5) 0.091(7) 0.004(5) 0.040(6) 0.007(5)
C40 0.095(7) 0.046(5) 0.088(7) 0.012(5) 0.042(6) 0.011(5)
C41 0.051(5) 0.052(4) 0.071(6) -0.011(4) 0.043(5) -0.001(4)
C42 0.059(5) 0.059(5) 0.079(7) -0.009(5) 0.028(5) -0.001(4)

loop_
_atom_type_symbol
_atom_type_description
_atom_type_scat_dispersion_real
_atom_type_scat_dispersion_imag
_atom_type_scat_source
C C 0.0047 0.0021 'International Tables Vol C Tables 4.2.6.8 and 6.1.1.4'
H H 0.0000 0.0000 'International Tables Vol C Tables 4.2.6.8 and 6.1.1.4'
Cd Cd -0.5780 1.4694 'International Tables Vol C Tables 4.2.6.8 and 6.1.1.4'
N N 0.0086 0.0042 'International Tables Vol C Tables 4.2.6.8 and 6.1.1.4'
O O 0.0148 0.0078 'International Tables Vol C Tables 4.2.6.8 and 6.1.1.4'

loop_
_geom_angle_atom_site_label_1
_geom_angle_atom_site_label_2
_geom_angle_atom_site_label_3
_geom_angle
_geom_angle_site_symmetry_1
_geom_angle_site_symmetry_3
_geom_angle_publ_flag
O1 Cd1 O6 156.5(2) . 4_566 ?
O1 Cd1 O5 106.7(2) . . ?
O6 Cd1 O5 94.3(2) 4_566 . ?
O1 Cd1 N1 92.8(2) . . ?
O6 Cd1 N1 95.2(2) 4_566 . ?
O5 Cd1 N1 96.2(2) . . ?
O1 Cd1 O2 71.03(17) . . ?
O6 Cd1 O2 100.0(2) 4_566 . ?
O5 Cd1 O2 88.29(19) . . ?
N1 Cd1 O2 163.8(2) . . ?
O1 Cd1 O5 103.6(2) . 4_566 ?
O6 Cd1 O5 53.5(2) 4_566 4_566 ?
O5 Cd1 O5 146.3(2) . 4_566 ?
N1 Cd1 O5 96.75(19) . 4_566 ?
O2 Cd1 O5 87.86(17) . 4_566 ?
C1 O1 Cd1 119.9(5) . . ?
C38 N1 C35 109.9(7) . . ?
C38 N1 C40 109.0(8) . . ?
C35 N1 C40 107.2(7) . . ?
C38 N1 Cd1 111.0(5) . . ?
C35 N1 Cd1 110.6(5) . . ?
C40 N1 Cd1 109.0(4) . . ?
O1 C1 C2 123.2(7) . . ?
O1 C1 C6 114.8(6) . . ?
C2 C1 C6 121.9(6) . . ?
C6 O2 Cd1 115.5(4) . . ?
C37 N2 C36 109.5(8) . . ?
C37 N2 C39 111.4(8) . . ?
C36 N2 C39 107.0(8) . . ?
C1 C2 C3 115.9(6) . . ?
C1 C2 C7 121.6(6) . . ?
C3 C2 C7 122.5(6) . . ?
C23 O3 H3 115(6) . . ?
C3 N3 C15 123.0(7) . . ?
N3 C3 C2 120.4(7) . . ?
N3 C3 C4 118.5(6) . . ?
C2 C3 C4 121.0(6) . . ?
C21 N4 C18 123.9(7) . . ?
C5 C4 C3 125.1(6) . . ?
C5 C4 H4 117.4 . . ?
C3 C4 H4 117.4 . . ?
C41 O5 Cd1 125.7(5) . . ?
C41 O5 Cd1 86.9(4) . 4_565 ?
Cd1 O5 Cd1 146.1(2) . 4_565 ?
C4 C5 C6 115.5(6) . . ?
C4 C5 C11 124.5(6) . . ?
C6 C5 C11 120.0(6) . . ?
C41 O6 Cd1 100.9(5) . 4_565 ?
O2 C6 C5 121.4(6) . . ?
O2 C6 C1 118.0(6) . . ?
C5 C6 C1 120.6(6) . . ?
C8B C7 C2 122.5(10) . . ?
C10A C7 C2 121.7(10) . . ?
C10A C7 C8A 108.8(11) . . ?
C2 C7 C8A 107.9(8) . . ?
C8B C7 C9B 109.9(13) . . ?
C2 C7 C9B 109.3(8) . . ?
C10A C7 C9A 108.3(13) . . ?
C2 C7 C9A 105.9(8) . . ?
C8A C7 C9A 102.6(12) . . ?
C8B C7 C10B 105.4(11) . . ?
C2 C7 C10B 107.9(9) . . ?
C9B C7 C10B 99.3(13) . . ?
C7 C8A H8A 109.5 . . ?
C7 C8A H8B 109.5 . . ?
H8A C8A H8B 109.5 . . ?
C7 C8A H8C 109.5 . . ?
H8A C8A H8C 109.5 . . ?
H8B C8A H8C 109.5 . . ?
C7 C8B H8D 109.5 . . ?
C7 C8B H8E 109.5 . . ?
H8D C8B H8E 109.5 . . ?
C7 C8B H8F 109.5 . . ?
H8D C8B H8F 109.5 . . ?
H8E C8B H8F 109.5 . . ?
C7 C9A H9A 109.5 . . ?
C7 C9A H9B 109.5 . . ?
H9A C9A H9B 109.5 . . ?
C7 C9A H9C 109.5 . . ?
H9A C9A H9C 109.5 . . ?
H9B C9A H9C 109.5 . . ?
C7 C9B H9D 109.5 . . ?
C7 C9B H9E 109.5 . . ?
H9D C9B H9E 109.5 . . ?
C7 C9B H9F 109.5 . . ?
H9D C9B H9F 109.5 . . ?
H9E C9B H9F 109.5 . . ?
C7 C10A H10A 109.5 . . ?
C7 C10A H10B 109.5 . . ?
H10A C10A H10B 109.5 . . ?
C7 C10A H10C 109.5 . . ?
H10A C10A H10C 109.5 . . ?
H10B C10A H10C 109.5 . . ?
C7 C10B H10D 109.5 . . ?
C7 C10B H10E 109.5 . . ?
H10D C10B H10E 109.5 . . ?
C7 C10B H10F 109.5 . . ?
H10D C10B H10F 109.5 . . ?
H10E C10B H10F 109.5 . . ?
C12 C11 C13 108.3(7) . . ?
C12 C11 C5 111.0(6) . . ?
C13 C11 C5 109.6(7) . . ?
C12 C11 C14 107.3(7) . . ?
C13 C11 C14 110.0(7) . . ?
C5 C11 C14 110.5(7) . . ?
C11 C12 H12A 109.5 . . ?
C11 C12 H12B 109.5 . . ?
H12A C12 H12B 109.5 . . ?
C11 C12 H12C 109.5 . . ?
H12A C12 H12C 109.5 . . ?
H12B C12 H12C 109.5 . . ?
C11 C13 H13A 109.5 . . ?
C11 C13 H13B 109.5 . . ?
H13A C13 H13B 109.5 . . ?
C11 C13 H13C 109.5 . . ?
H13A C13 H13C 109.5 . . ?
H13B C13 H13C 109.5 . . ?
C11 C14 H14A 109.5 . . ?
C11 C14 H14B 109.5 . . ?
H14A C14 H14B 109.5 . . ?
C11 C14 H14C 109.5 . . ?
H14A C14 H14C 109.5 . . ?
H14B C14 H14C 109.5 . . ?
C20 C15 C16 117.6(7) . . ?
C20 C15 N3 120.0(7) . . ?
C16 C15 N3 122.4(7) . . ?
C17 C16 C15 120.5(7) . . ?
C17 C16 H16 119.7 . . ?
C15 C16 H16 119.7 . . ?
C16 C17 C18 121.8(7) . . ?
C16 C17 H17 119.1 . . ?
C18 C17 H17 119.1 . . ?
C17 C18 C19 117.3(7) . . ?
C17 C18 N4 117.1(7) . . ?
C19 C18 N4 125.3(7) . . ?
C20 C19 C18 121.1(7) . . ?
C20 C19 H19 119.4 . . ?
C18 C19 H19 119.4 . . ?
C19 C20 C15 121.6(8) . . ?
C19 C20 H20 119.2 . . ?
C15 C20 H20 119.2 . . ?
N4 C21 C22 119.5(7) . . ?
N4 C21 C26 119.5(6) . . ?
C22 C21 C26 121.0(6) . . ?
C23 C22 C21 115.5(6) . . ?
C23 C22 C27 124.6(6) . . ?
C21 C22 C27 119.8(6) . . ?
O3 C23 C22 124.0(7) . . ?
O3 C23 C24 113.0(6) . . ?
C22 C23 C24 123.0(6) . . ?
O4 C24 C25 121.8(7) . . ?
O4 C24 C23 117.5(6) . . ?
C25 C24 C23 120.6(6) . . ?
C26 C25 C24 115.5(6) . . ?
C26 C25 C31 125.0(6) . . ?
C24 C25 C31 119.4(6) . . ?
C25 C26 C21 123.8(6) . . ?
C25 C26 H26 118.1 . . ?
C21 C26 H26 118.1 . . ?
C29 C27 C28 106.4(7) . . ?
C29 C27 C30 108.1(7) . . ?
C28 C27 C30 109.3(7) . . ?
C29 C27 C22 114.1(6) . . ?
C28 C27 C22 109.5(6) . . ?
C30 C27 C22 109.3(7) . . ?
C27 C28 H28A 109.5 . . ?
C27 C28 H28B 109.5 . . ?
H28A C28 H28B 109.5 . . ?
C27 C28 H28C 109.5 . . ?
H28A C28 H28C 109.5 . . ?
H28B C28 H28C 109.5 . . ?
C27 C29 H29A 109.5 . . ?
C27 C29 H29B 109.5 . . ?
H29A C29 H29B 109.5 . . ?
C27 C29 H29C 109.5 . . ?
H29A C29 H29C 109.5 . . ?
H29B C29 H29C 109.5 . . ?
C27 C30 H30A 109.5 . . ?
C27 C30 H30B 109.5 . . ?
H30A C30 H30B 109.5 . . ?
C27 C30 H30C 109.5 . . ?
H30A C30 H30C 109.5 . . ?
H30B C30 H30C 109.5 . . ?
C25 C31 C33 111.7(6) . . ?
C25 C31 C32 109.8(6) . . ?
C33 C31 C32 108.9(7) . . ?
C25 C31 C34 109.9(6) . . ?
C33 C31 C34 107.2(7) . . ?
C32 C31 C34 109.3(7) . . ?
C31 C32 H32A 109.5 . . ?
C31 C32 H32B 109.5 . . ?
H32A C32 H32B 109.5 . . ?
C31 C32 H32C 109.5 . . ?
H32A C32 H32C 109.5 . . ?
H32B C32 H32C 109.5 . . ?
C31 C33 H33A 109.5 . . ?
C31 C33 H33B 109.5 . . ?
H33A C33 H33B 109.5 . . ?
C31 C33 H33C 109.5 . . ?
H33A C33 H33C 109.5 . . ?
H33B C33 H33C 109.5 . . ?
C31 C34 H34A 109.5 . . ?
C31 C34 H34B 109.5 . . ?
H34A C34 H34B 109.5 . . ?
C31 C34 H34C 109.5 . . ?
H34A C34 H34C 109.5 . . ?
H34B C34 H34C 109.5 . . ?
N1 C35 C36 107.8(8) . . ?
N1 C35 H35A 110.2 . . ?
C36 C35 H35A 110.2 . . ?
N1 C35 H35B 110.2 . . ?
C36 C35 H35B 110.2 . . ?
H35A C35 H35B 108.5 . . ?
N2 C36 C35 111.2(7) . . ?
N2 C36 H36A 109.4 . . ?
C35 C36 H36A 109.4 . . ?
N2 C36 H36B 109.4 . . ?
C35 C36 H36B 109.4 . . ?
H36A C36 H36B 108.0 . . ?
N2 C37 C38 110.4(7) . . ?
N2 C37 H37A 109.6 . . ?
C38 C37 H37A 109.6 . . ?
N2 C37 H37B 109.6 . . ?
C38 C37 H37B 109.6 . . ?
H37A C37 H37B 108.1 . . ?
N1 C38 C37 110.7(7) . . ?
N1 C38 H38A 109.5 . . ?
C37 C38 H38A 109.5 . . ?
N1 C38 H38B 109.5 . . ?
C37 C38 H38B 109.5 . . ?
H38A C38 H38B 108.1 . . ?
N2 C39 C40 109.5(7) . . ?
N2 C39 H39A 109.8 . . ?
C40 C39 H39A 109.8 . . ?
N2 C39 H39B 109.8 . . ?
C40 C39 H39B 109.8 . . ?
H39A C39 H39B 108.2 . . ?
N1 C40 C39 109.8(7) . . ?
N1 C40 H40A 109.7 . . ?
C39 C40 H40A 109.7 . . ?
N1 C40 H40B 109.7 . . ?
C39 C40 H40B 109.7 . . ?
H40A C40 H40B 108.2 . . ?
O6 C41 O5 118.6(7) . . ?
O6 C41 C42 119.0(9) . . ?
O5 C41 C42 122.3(8) . . ?
C41 C42 H42A 109.5 . . ?
C41 C42 H42B 109.5 . . ?
H42A C42 H42B 109.5 . . ?
C41 C42 H42C 109.5 . . ?
H42A C42 H42C 109.5 . . ?
H42B C42 H42C 109.5 . . ?

loop_
_geom_bond_atom_site_label_1
_geom_bond_atom_site_label_2
_geom_bond_distance
_geom_bond_site_symmetry_2
_geom_bond_publ_flag
Cd1 O1 2.200(5) . ?
Cd1 O6 2.261(6) 4_566 ?
Cd1 O5 2.293(5) . ?
Cd1 N1 2.322(6) . ?
Cd1 O2 2.332(4) . ?
Cd1 O5 2.532(5) 4_566 ?
O1 C1 1.294(8) . ?
N1 C38 1.452(11) . ?
N1 C35 1.473(11) . ?
N1 C40 1.482(11) . ?
C1 C2 1.399(10) . ?
C1 C6 1.506(10) . ?
O2 C6 1.245(8) . ?
N2 C37 1.423(11) . ?
N2 C36 1.437(12) . ?
N2 C39 1.467(11) . ?
C2 C3 1.446(9) . ?
C2 C7 1.539(10) . ?
O3 C23 1.321(8) . ?
O3 H3 0.77(8) . ?
N3 C3 1.311(9) . ?
N3 C15 1.411(10) . ?
C3 C4 1.473(10) . ?
O4 C24 1.243(8) . ?
N4 C21 1.308(9) . ?
N4 C18 1.415(10) . ?
C4 C5 1.345(10) . ?
C4 H4 0.9500 . ?
O5 C41 1.285(10) . ?
O5 Cd1 2.532(5) 4_565 ?
C5 C6 1.468(9) . ?
C5 C11 1.529(10) . ?
O6 C41 1.240(10) . ?
O6 Cd1 2.261(6) 4_565 ?
C7 C8B 1.474(14) . ?
C7 C10A 1.489(14) . ?
C7 C8A 1.565(14) . ?
C7 C9B 1.566(15) . ?
C7 C9A 1.572(14) . ?
C7 C10B 1.588(15) . ?
C8A H8A 0.9800 . ?
C8A H8B 0.9800 . ?
C8A H8C 0.9800 . ?
C8B H8D 0.9800 . ?
C8B H8E 0.9800 . ?
C8B H8F 0.9800 . ?
C9A H9A 0.9800 . ?
C9A H9B 0.9800 . ?
C9A H9C 0.9800 . ?
C9B H9D 0.9800 . ?
C9B H9E 0.9800 . ?
C9B H9F 0.9800 . ?
C10A H10A 0.9800 . ?
C10A H10B 0.9800 . ?
C10A H10C 0.9800 . ?
C10B H10D 0.9800 . ?
C10B H10E 0.9800 . ?
C10B H10F 0.9800 . ?
C11 C12 1.520(10) . ?
C11 C13 1.528(12) . ?
C11 C14 1.538(11) . ?
C12 H12A 0.9800 . ?
C12 H12B 0.9800 . ?
C12 H12C 0.9800 . ?
C13 H13A 0.9800 . ?
C13 H13B 0.9800 . ?
C13 H13C 0.9800 . ?
C14 H14A 0.9800 . ?
C14 H14B 0.9800 . ?
C14 H14C 0.9800 . ?
C15 C20 1.392(11) . ?
C15 C16 1.409(11) . ?
C16 C17 1.357(11) . ?
C16 H16 0.9500 . ?
C17 C18 1.399(11) . ?
C17 H17 0.9500 . ?
C18 C19 1.401(11) . ?
C19 C20 1.355(11) . ?
C19 H19 0.9500 . ?
C20 H20 0.9500 . ?
C21 C22 1.465(9) . ?
C21 C26 1.467(10) . ?
C22 C23 1.359(9) . ?
C22 C27 1.546(10) . ?
C23 C24 1.492(10) . ?
C24 C25 1.466(9) . ?
C25 C26 1.351(10) . ?
C25 C31 1.524(10) . ?
C26 H26 0.9500 . ?
C27 C29 1.521(11) . ?
C27 C28 1.537(11) . ?
C27 C30 1.542(12) . ?
C28 H28A 0.9800 . ?
C28 H28B 0.9800 . ?
C28 H28C 0.9800 . ?
C29 H29A 0.9800 . ?
C29 H29B 0.9800 . ?
C29 H29C 0.9800 . ?
C30 H30A 0.9800 . ?
C30 H30B 0.9800 . ?
C30 H30C 0.9800 . ?
C31 C33 1.524(10) . ?
C31 C32 1.533(11) . ?
C31 C34 1.547(12) . ?
C32 H32A 0.9800 . ?
C32 H32B 0.9800 . ?
C32 H32C 0.9800 . ?
C33 H33A 0.9800 . ?
C33 H33B 0.9800 . ?
C33 H33C 0.9800 . ?
C34 H34A 0.9800 . ?
C34 H34B 0.9800 . ?
C34 H34C 0.9800 . ?
C35 C36 1.586(12) . ?
C35 H35A 0.9900 . ?
C35 H35B 0.9900 . ?
C36 H36A 0.9900 . ?
C36 H36B 0.9900 . ?
C37 C38 1.546(11) . ?
C37 H37A 0.9900 . ?
C37 H37B 0.9900 . ?
C38 H38A 0.9900 . ?
C38 H38B 0.9900 . ?
C39 C40 1.563(12) . ?
C39 H39A 0.9900 . ?
C39 H39B 0.9900 . ?
C40 H40A 0.9900 . ?
C40 H40B 0.9900 . ?
C41 C42 1.475(10) . ?
C42 H42A 0.9800 . ?
C42 H42B 0.9800 . ?
C42 H42C 0.9800 . ?

loop_
_geom_hbond_atom_site_label_D
_geom_hbond_atom_site_label_H
_geom_hbond_atom_site_label_A
_geom_hbond_distance_DH
_geom_hbond_distance_HA
_geom_hbond_distance_DA
_geom_hbond_angle_DHA
_geom_hbond_site_symmetry_A
O3 H3 N2 0.77(8) 1.96(8) 2.686(9) 155(9) 2_656

loop_
_geom_torsion_atom_site_label_1
_geom_torsion_atom_site_label_2
_geom_torsion_atom_site_label_3
_geom_torsion_atom_site_label_4
_geom_torsion
_geom_torsion_site_symmetry_1
_geom_torsion_site_symmetry_2
_geom_torsion_site_symmetry_3
_geom_torsion_site_symmetry_4
_geom_torsion_publ_flag
Cd1 O1 C1 C2 -172.3(5) . . . . ?
Cd1 O1 C1 C6 8.1(8) . . . . ?
O1 C1 C2 C3 -178.2(7) . . . . ?
C6 C1 C2 C3 1.4(10) . . . . ?
O1 C1 C2 C7 3.1(11) . . . . ?
C6 C1 C2 C7 -177.3(7) . . . . ?
C15 N3 C3 C2 -173.1(7) . . . . ?
C15 N3 C3 C4 11.6(12) . . . . ?
C1 C2 C3 N3 -177.0(7) . . . . ?
C7 C2 C3 N3 1.7(11) . . . . ?
C1 C2 C3 C4 -1.8(10) . . . . ?
C7 C2 C3 C4 176.8(7) . . . . ?
N3 C3 C4 C5 176.2(7) . . . . ?
C2 C3 C4 C5 0.9(12) . . . . ?
C3 C4 C5 C6 0.5(11) . . . . ?
C3 C4 C5 C11 -177.2(7) . . . . ?
Cd1 O2 C6 C5 173.9(5) . . . . ?
Cd1 O2 C6 C1 -4.5(8) . . . . ?
C4 C5 C6 O2 -179.3(7) . . . . ?
C11 C5 C6 O2 -1.4(11) . . . . ?
C4 C5 C6 C1 -1.0(10) . . . . ?
C11 C5 C6 C1 176.9(7) . . . . ?
O1 C1 C6 O2 -2.0(10) . . . . ?
C2 C1 C6 O2 178.4(7) . . . . ?
O1 C1 C6 C5 179.6(6) . . . . ?
C2 C1 C6 C5 0.0(11) . . . . ?
C1 C2 C7 C8B 4.4(15) . . . . ?
C3 C2 C7 C8B -174.2(12) . . . . ?
C1 C2 C7 C10A -178.4(13) . . . . ?
C3 C2 C7 C10A 3.0(15) . . . . ?
C1 C2 C7 C8A 54.9(12) . . . . ?
C3 C2 C7 C8A -123.6(11) . . . . ?
C1 C2 C7 C9B -126.3(11) . . . . ?
C3 C2 C7 C9B 55.1(12) . . . . ?
C1 C2 C7 C9A -54.4(12) . . . . ?
C3 C2 C7 C9A 127.0(10) . . . . ?
C1 C2 C7 C10B 126.7(11) . . . . ?
C3 C2 C7 C10B -51.9(13) . . . . ?
C4 C5 C11 C12 -3.7(11) . . . . ?
C6 C5 C11 C12 178.6(7) . . . . ?
C4 C5 C11 C13 115.9(8) . . . . ?
C6 C5 C11 C13 -61.8(9) . . . . ?
C4 C5 C11 C14 -122.7(8) . . . . ?
C6 C5 C11 C14 59.6(9) . . . . ?
C3 N3 C15 C20 -129.0(9) . . . . ?
C3 N3 C15 C16 53.6(13) . . . . ?
C20 C15 C16 C17 -0.5(14) . . . . ?
N3 C15 C16 C17 177.0(8) . . . . ?
C15 C16 C17 C18 -2.0(14) . . . . ?
C16 C17 C18 C19 3.0(13) . . . . ?
C16 C17 C18 N4 176.5(8) . . . . ?
C21 N4 C18 C17 133.3(9) . . . . ?
C21 N4 C18 C19 -53.8(13) . . . . ?
C17 C18 C19 C20 -1.6(13) . . . . ?
N4 C18 C19 C20 -174.5(8) . . . . ?
C18 C19 C20 C15 -0.8(14) . . . . ?
C16 C15 C20 C19 1.9(14) . . . . ?
N3 C15 C20 C19 -175.7(8) . . . . ?
C18 N4 C21 C22 179.0(7) . . . . ?
C18 N4 C21 C26 -3.3(12) . . . . ?
N4 C21 C22 C23 -175.1(7) . . . . ?
C26 C21 C22 C23 7.2(11) . . . . ?
N4 C21 C22 C27 3.9(11) . . . . ?
C26 C21 C22 C27 -173.8(7) . . . . ?
C21 C22 C23 O3 176.7(7) . . . . ?
C27 C22 C23 O3 -2.3(13) . . . . ?
C21 C22 C23 C24 -1.6(11) . . . . ?
C27 C22 C23 C24 179.5(7) . . . . ?
O3 C23 C24 O4 -0.5(11) . . . . ?
C22 C23 C24 O4 177.9(8) . . . . ?
O3 C23 C24 C25 177.9(7) . . . . ?
C22 C23 C24 C25 -3.7(12) . . . . ?
O4 C24 C25 C26 -178.6(8) . . . . ?
C23 C24 C25 C26 3.1(11) . . . . ?
O4 C24 C25 C31 3.1(12) . . . . ?
C23 C24 C25 C31 -175.2(7) . . . . ?
C24 C25 C26 C21 2.7(11) . . . . ?
C31 C25 C26 C21 -179.1(7) . . . . ?
N4 C21 C26 C25 174.0(7) . . . . ?
C22 C21 C26 C25 -8.3(12) . . . . ?
C23 C22 C27 C29 -4.8(12) . . . . ?
C21 C22 C27 C29 176.3(8) . . . . ?
C23 C22 C27 C28 -123.9(8) . . . . ?
C21 C22 C27 C28 57.2(9) . . . . ?
C23 C22 C27 C30 116.3(8) . . . . ?
C21 C22 C27 C30 -62.6(9) . . . . ?
C26 C25 C31 C33 0.5(11) . . . . ?
C24 C25 C31 C33 178.6(7) . . . . ?
C26 C25 C31 C32 121.4(8) . . . . ?
C24 C25 C31 C32 -60.5(9) . . . . ?
C26 C25 C31 C34 -118.3(8) . . . . ?
C24 C25 C31 C34 59.8(9) . . . . ?
C38 N1 C35 C36 -59.1(9) . . . . ?
C40 N1 C35 C36 59.3(9) . . . . ?
Cd1 N1 C35 C36 178.0(6) . . . . ?
C37 N2 C36 C35 57.8(10) . . . . ?
C39 N2 C36 C35 -63.1(9) . . . . ?
N1 C35 C36 N2 2.6(11) . . . . ?
C36 N2 C37 C38 -61.8(10) . . . . ?
C39 N2 C37 C38 56.3(11) . . . . ?
C35 N1 C38 C37 56.5(10) . . . . ?
C40 N1 C38 C37 -60.8(10) . . . . ?
Cd1 N1 C38 C37 179.1(7) . . . . ?
N2 C37 C38 N1 4.4(13) . . . . ?
C37 N2 C39 C40 -59.5(11) . . . . ?
C36 N2 C39 C40 60.1(10) . . . . ?
C38 N1 C40 C39 56.6(10) . . . . ?
C35 N1 C40 C39 -62.4(10) . . . . ?
Cd1 N1 C40 C39 177.8(7) . . . . ?
N2 C39 C40 N1 1.9(12) . . . . ?
Cd1 O6 C41 O5 4.1(8) 4_565 . . . ?
Cd1 O6 C41 C42 -178.4(6) 4_565 . . . ?
Cd1 O5 C41 O6 166.2(5) . . . . ?
Cd1 O5 C41 O6 -3.6(7) 4_565 . . . ?
Cd1 O5 C41 C42 -11.2(10) . . . . ?
Cd1 O5 C41 C42 179.0(7) 4_565 . . . ?
